data_2232472
loop_
_publ_author_name
'Stepanovs, Dmitrijs'
'Mishnev, Anatoly'

_publ_section_title
;
 Monoclinic polymorph of
 3,7-dimethyl-1-(5-oxohexyl)-3,7-dihydro-1<i>H</i>-purine-2,6-dione
;
_journal_coeditor_code TK2793
_journal_issue 11
_journal_name_full 'Acta Crystallographica Section E'
_journal_page_first o2851
_journal_paper_doi 10.1107/S1600536811040232
_journal_volume 67
_journal_year 2011
_chemical_formula_iupac 'C13 H18 N4 O3'
_chemical_formula_moiety 'C13 H18 N4 O3'
_chemical_formula_sum 'C13 H18 N4 O3'
_chemical_formula_weight 278.31
_chemical_melting_point 365
_chemical_name_common Pentoxifylline
_chemical_name_systematic
;
  3,7-Dimethyl-1-(5-oxohexyl)-3,7-dihydro-1<i>H</i>-purine-2,6-dione
;
_space_group_IT_number 14
_symmetry_cell_setting monoclinic
_symmetry_space_group_name_Hall '-P 2ybc'
_symmetry_space_group_name_H-M 'P 1 21/c 1'
_atom_sites_solution_hydrogens geom
_atom_sites_solution_primary direct
_atom_sites_solution_secondary difmap
_audit_creation_method SHELXL-97
_cell_angle_alpha 90.00
_cell_angle_beta 90.89(2)
_cell_angle_gamma 90.00
_cell_formula_units_Z 4
_cell_length_a 9.743(6)
_cell_length_b 17.410(8)
_cell_length_c 7.956(3)
_cell_measurement_reflns_used 6273
_cell_measurement_temperature 190
_cell_measurement_theta_max 27.485
_cell_measurement_theta_min 0.998
_cell_volume 1349.4(12)
_computing_cell_refinement 'HKL SCALEPACK (Otwinovski & Minor, 1997)'
_computing_data_collection 'KappaCCD Server Software (Nonius, 1997)'
_computing_data_reduction 'HKL DENZO and SCALEPACK (Otwinovski & Minor, 1997)'
_computing_molecular_graphics 'ORTEP-3 (Farrugia, 1997)'
_computing_publication_material 'SHELXL97 (Sheldrick, 2008)'
_computing_structure_refinement 'SHELXL97 (Sheldrick, 2008)'
_computing_structure_solution 'SHELXS97 (Sheldrick, 2008)'
_diffrn_ambient_temperature 190
_diffrn_measured_fraction_theta_full 0.986
_diffrn_measured_fraction_theta_max 0.986
_diffrn_measurement_device_type 'Nonius KappaCCD'
_diffrn_measurement_method CCD
_diffrn_radiation_monochromator graphite
_diffrn_radiation_source 'fine-focus sealed tube'
_diffrn_radiation_type MoK\a
_diffrn_radiation_wavelength 0.71073
_diffrn_reflns_av_R_equivalents 0.0533
_diffrn_reflns_av_sigmaI/netI 0.0906
_diffrn_reflns_limit_h_max 12
_diffrn_reflns_limit_h_min -12
_diffrn_reflns_limit_k_max 19
_diffrn_reflns_limit_k_min -22
_diffrn_reflns_limit_l_max 10
_diffrn_reflns_limit_l_min -10
_diffrn_reflns_number 5073
_diffrn_reflns_theta_full 27.51
_diffrn_reflns_theta_max 27.51
_diffrn_reflns_theta_min 2.40
_exptl_absorpt_coefficient_mu 0.100
_exptl_absorpt_correction_type none
_exptl_crystal_colour colourless
_exptl_crystal_density_diffrn 1.370
_exptl_crystal_density_method 'not measured'
_exptl_crystal_description plate
_exptl_crystal_F_000 592
_exptl_crystal_size_max 0.4
_exptl_crystal_size_mid 0.3
_exptl_crystal_size_min 0.05
_refine_diff_density_max 0.239
_refine_diff_density_min -0.203
_refine_ls_extinction_method none
_refine_ls_goodness_of_fit_ref 1.023
_refine_ls_hydrogen_treatment constr
_refine_ls_matrix_type full
_refine_ls_number_parameters 184
_refine_ls_number_reflns 3065
_refine_ls_number_restraints 0
_refine_ls_restrained_S_all 1.023
_refine_ls_R_factor_all 0.1271
_refine_ls_R_factor_gt 0.0660
_refine_ls_shift/su_max 0.004
_refine_ls_shift/su_mean 0.000
_refine_ls_structure_factor_coef Fsqd
_refine_ls_weighting_details 'calc w=1/[\s^2^(Fo^2^)+(0.0525P)^2^+0.5672P] where P=(Fo^2^+2Fc^2^)/3'
_refine_ls_weighting_scheme calc
_refine_ls_wR_factor_gt 0.1284
_refine_ls_wR_factor_ref 0.1503
_reflns_number_gt 1817
_reflns_number_total 3065
_reflns_threshold_expression >2sigma(I)
_cod_data_source_file tk2793.cif
_cod_data_source_block I
_cod_original_sg_symbol_H-M 'P 21/c'
_cod_database_code 2232472
_cod_database_fobs_code 2232472

loop_
_symmetry_equiv_pos_as_xyz
'x, y, z'
'-x, y+1/2, -z+1/2'
'-x, -y, -z'
'x, -y-1/2, z-1/2'

loop_
_atom_site_type_symbol
_atom_site_label
_atom_site_fract_x
_atom_site_fract_y
_atom_site_fract_z
_atom_site_U_iso_or_equiv
_atom_site_adp_type
_atom_site_calc_flag
_atom_site_refinement_flags
_atom_site_occupancy
_atom_site_symmetry_multiplicity
O O19 -0.79244(18) 0.03718(9) -0.4841(2) 0.0407(5) Uani d . 1 1
O O18 -0.54702(19) -0.15692(9) -0.2345(2) 0.0431(5) Uani d . 1 1
N N7 -0.6688(2) -0.05902(10) -0.3550(2) 0.0314(5) Uani d . 1 1
O O20 -1.1444(2) -0.31616(11) -0.4130(3) 0.0550(6) Uani d . 1 1
N N1 -0.5641(2) 0.14522(11) -0.3470(2) 0.0337(5) Uani d . 1 1
N N5 -0.4583(2) -0.03670(11) -0.2089(2) 0.0350(5) Uani d . 1 1
C C9 -0.5831(2) 0.06649(13) -0.3380(3) 0.0304(5) Uani d . 1 1
N N3 -0.3878(2) 0.09676(12) -0.1963(3) 0.0380(5) Uani d . 1 1
C C4 -0.4742(2) 0.04006(13) -0.2463(3) 0.0319(6) Uani d . 1 1
C C10 -0.7740(3) -0.11505(13) -0.4085(3) 0.0351(6) Uani d . 1 1
H H10A -0.7303 -0.1639 -0.4317 0.042 Uiso calc R 1 1
H H10B -0.8180 -0.0973 -0.5116 0.042 Uiso calc R 1 1
C C6 -0.5568(3) -0.08839(14) -0.2631(3) 0.0331(6) Uani d . 1 1
C C13 -0.9288(3) -0.26965(13) -0.3170(3) 0.0323(6) Uani d . 1 1
H H13A -0.8532 -0.2731 -0.3946 0.039 Uiso calc R 1 1
H H13B -0.8920 -0.2790 -0.2049 0.039 Uiso calc R 1 1
C C14 -1.0310(3) -0.33177(14) -0.3593(3) 0.0326(6) Uani d . 1 1
C C12 -0.9861(2) -0.18878(13) -0.3236(3) 0.0361(6) Uani d . 1 1
H H12A -1.0633 -0.1856 -0.2484 0.043 Uiso calc R 1 1
H H12B -1.0203 -0.1787 -0.4366 0.043 Uiso calc R 1 1
C C15 -0.9876(3) -0.41325(14) -0.3319(3) 0.0412(6) Uani d . 1 1
H H15A -1.0331 -0.4457 -0.4128 0.062 Uiso calc R 1 1
H H15B -1.0117 -0.4290 -0.2206 0.062 Uiso calc R 1 1
H H15C -0.8900 -0.4173 -0.3446 0.062 Uiso calc R 1 1
C C17 -0.3361(3) -0.06489(15) -0.1159(3) 0.0427(6) Uani d . 1 1
H H17A -0.2675 -0.0805 -0.1942 0.064 Uiso calc R 1 1
H H17B -0.3612 -0.1079 -0.0474 0.064 Uiso calc R 1 1
H H17C -0.3002 -0.0246 -0.0456 0.064 Uiso calc R 1 1
C C8 -0.6905(3) 0.01842(13) -0.4012(3) 0.0324(6) Uani d . 1 1
C C11 -0.8821(3) -0.12644(14) -0.2754(3) 0.0388(6) Uani d . 1 1
H H11A -0.9303 -0.0784 -0.2583 0.047 Uiso calc R 1 1
H H11B -0.8373 -0.1403 -0.1700 0.047 Uiso calc R 1 1
C C16 -0.6522(3) 0.20142(14) -0.4321(3) 0.0420(6) Uani d . 1 1
H H16A -0.6097 0.2511 -0.4268 0.063 Uiso calc R 1 1
H H16B -0.7394 0.2034 -0.3778 0.063 Uiso calc R 1 1
H H16C -0.6653 0.1867 -0.5475 0.063 Uiso calc R 1 1
C C2 -0.4478(3) 0.15899(15) -0.2608(3) 0.0386(6) Uani d . 1 1
H H2 -0.4118 0.2081 -0.2469 0.046 Uiso calc R 1 1

loop_
_atom_site_aniso_label
_atom_site_aniso_U_11
_atom_site_aniso_U_22
_atom_site_aniso_U_33
_atom_site_aniso_U_12
_atom_site_aniso_U_13
_atom_site_aniso_U_23
O19 0.0381(11) 0.0348(10) 0.0490(10) -0.0019(8) -0.0061(8) 0.0061(8)
O18 0.0530(12) 0.0232(9) 0.0530(11) 0.0008(8) -0.0011(8) 0.0021(8)
N7 0.0359(12) 0.0224(10) 0.0358(11) -0.0046(9) 0.0003(8) -0.0003(8)
O20 0.0438(13) 0.0385(11) 0.0818(14) -0.0051(9) -0.0226(10) -0.0014(10)
N1 0.0327(12) 0.0231(10) 0.0452(12) 0.0017(9) 0.0017(9) 0.0010(8)
N5 0.0334(12) 0.0288(11) 0.0428(12) 0.0007(9) -0.0018(9) 0.0033(9)
C9 0.0322(13) 0.0217(11) 0.0374(13) -0.0010(10) 0.0039(10) 0.0004(10)
N3 0.0362(12) 0.0304(11) 0.0473(12) -0.0030(10) -0.0003(9) -0.0037(9)
C4 0.0313(14) 0.0261(12) 0.0384(13) 0.0001(11) 0.0032(10) -0.0009(10)
C10 0.0425(15) 0.0245(12) 0.0383(13) -0.0080(11) 0.0011(11) -0.0020(10)
C6 0.0370(14) 0.0279(13) 0.0346(13) 0.0003(11) 0.0044(10) -0.0021(10)
C13 0.0356(14) 0.0267(12) 0.0345(12) -0.0052(10) -0.0001(10) 0.0001(10)
C14 0.0366(15) 0.0322(13) 0.0290(12) -0.0029(11) -0.0008(10) -0.0002(10)
C12 0.0335(14) 0.0284(13) 0.0465(14) -0.0009(11) 0.0060(11) -0.0015(11)
C15 0.0443(16) 0.0282(13) 0.0510(15) -0.0050(12) -0.0026(12) 0.0002(11)
C17 0.0404(16) 0.0372(14) 0.0503(16) 0.0079(12) -0.0051(12) 0.0051(12)
C8 0.0332(14) 0.0294(13) 0.0347(13) 0.0002(11) 0.0061(11) 0.0011(10)
C11 0.0453(16) 0.0253(12) 0.0459(15) -0.0048(11) 0.0095(11) -0.0065(11)
C16 0.0392(15) 0.0289(14) 0.0578(16) 0.0077(11) -0.0040(12) 0.0066(11)
C2 0.0322(15) 0.0328(14) 0.0509(15) -0.0039(11) -0.0013(11) -0.0039(12)

loop_
_atom_type_symbol
_atom_type_description
_atom_type_scat_dispersion_real
_atom_type_scat_dispersion_imag
_atom_type_scat_source
C C 0.0033 0.0016 'International Tables Vol C Tables 4.2.6.8 and 6.1.1.4'
H H 0.0000 0.0000 'International Tables Vol C Tables 4.2.6.8 and 6.1.1.4'
N N 0.0061 0.0033 'International Tables Vol C Tables 4.2.6.8 and 6.1.1.4'
O O 0.0106 0.0060 'International Tables Vol C Tables 4.2.6.8 and 6.1.1.4'

loop_
_geom_angle_atom_site_label_1
_geom_angle_atom_site_label_2
_geom_angle_atom_site_label_3
_geom_angle
C6 N7 C8 126.6(2)
C6 N7 C10 116.24(19)
C8 N7 C10 117.1(2)
C2 N1 C9 105.3(2)
C2 N1 C16 127.2(2)
C9 N1 C16 127.5(2)
C4 N5 C6 119.3(2)
C4 N5 C17 121.2(2)
C6 N5 C17 119.4(2)
C4 C9 N1 105.0(2)
C4 C9 C8 123.6(2)
N1 C9 C8 131.4(2)
C2 N3 C4 102.3(2)
N3 C4 C9 112.8(2)
N3 C4 N5 125.2(2)
C9 C4 N5 121.9(2)
N7 C10 C11 111.85(19)
N7 C10 H10A 109.2
C11 C10 H10A 109.2
N7 C10 H10B 109.2
C11 C10 H10B 109.2
H10A C10 H10B 107.9
O18 C6 N5 121.9(2)
O18 C6 N7 120.9(2)
N5 C6 N7 117.2(2)
C14 C13 C12 114.7(2)
C14 C13 H13A 108.6
C12 C13 H13A 108.6
C14 C13 H13B 108.6
C12 C13 H13B 108.6
H13A C13 H13B 107.6
O20 C14 C15 121.3(2)
O20 C14 C13 121.0(2)
C15 C14 C13 117.6(2)
C13 C12 C11 114.1(2)
C13 C12 H12A 108.7
C11 C12 H12A 108.7
C13 C12 H12B 108.7
C11 C12 H12B 108.7
H12A C12 H12B 107.6
C14 C15 H15A 109.5
C14 C15 H15B 109.5
H15A C15 H15B 109.5
C14 C15 H15C 109.5
H15A C15 H15C 109.5
H15B C15 H15C 109.5
N5 C17 H17A 109.5
N5 C17 H17B 109.5
H17A C17 H17B 109.5
N5 C17 H17C 109.5
H17A C17 H17C 109.5
H17B C17 H17C 109.5
O19 C8 N7 120.7(2)
O19 C8 C9 128.1(2)
N7 C8 C9 111.2(2)
C10 C11 C12 112.4(2)
C10 C11 H11A 109.1
C12 C11 H11A 109.1
C10 C11 H11B 109.1
C12 C11 H11B 109.1
H11A C11 H11B 107.8
N1 C16 H16A 109.5
N1 C16 H16B 109.5
H16A C16 H16B 109.5
N1 C16 H16C 109.5
H16A C16 H16C 109.5
H16B C16 H16C 109.5
N3 C2 N1 114.6(2)
N3 C2 H2 122.7
N1 C2 H2 122.7

loop_
_geom_bond_atom_site_label_1
_geom_bond_atom_site_label_2
_geom_bond_distance
O19 C8 1.228(3)
O18 C6 1.218(3)
N7 C6 1.401(3)
N7 C8 1.413(3)
N7 C10 1.473(3)
O20 C14 1.209(3)
N1 C2 1.337(3)
N1 C9 1.385(3)
N1 C16 1.461(3)
N5 C4 1.377(3)
N5 C6 1.380(3)
N5 C17 1.476(3)
C9 C4 1.359(3)
C9 C8 1.426(3)
N3 C2 1.330(3)
N3 C4 1.353(3)
C10 C11 1.518(3)
C10 H10A 0.9700
C10 H10B 0.9700
C13 C14 1.505(3)
C13 C12 1.515(3)
C13 H13A 0.9700
C13 H13B 0.9700
C14 C15 1.495(3)
C12 C11 1.530(3)
C12 H12A 0.9700
C12 H12B 0.9700
C15 H15A 0.9600
C15 H15B 0.9600
C15 H15C 0.9600
C17 H17A 0.9600
C17 H17B 0.9600
C17 H17C 0.9600
C11 H11A 0.9700
C11 H11B 0.9700
C16 H16A 0.9600
C16 H16B 0.9600
C16 H16C 0.9600
C2 H2 0.9300

loop_
_geom_hbond_atom_site_label_D
_geom_hbond_atom_site_label_H
_geom_hbond_atom_site_label_A
_geom_hbond_site_symmetry_A
_geom_hbond_distance_DH
_geom_hbond_distance_HA
_geom_hbond_distance_DA
_geom_hbond_angle_DHA
C2 H2 O18 2_454 0.93 2.39 3.206(4) 147
C15 H15B O19 2_344 0.96 2.60 3.439(4) 147
C16 H16A O18 2_454 0.96 2.55 3.395(4) 148

loop_
_geom_torsion_atom_site_label_1
_geom_torsion_atom_site_label_2
_geom_torsion_atom_site_label_3
_geom_torsion_atom_site_label_4
_geom_torsion
C2 N1 C9 C4 -0.3(2)
C16 N1 C9 C4 179.9(2)
C2 N1 C9 C8 177.9(2)
C16 N1 C9 C8 -2.0(4)
C2 N3 C4 C9 0.1(3)
C2 N3 C4 N5 -179.1(2)
N1 C9 C4 N3 0.1(3)
C8 C9 C4 N3 -178.2(2)
N1 C9 C4 N5 179.3(2)
C8 C9 C4 N5 1.0(4)
C6 N5 C4 N3 177.8(2)
C17 N5 C4 N3 -3.8(4)
C6 N5 C4 C9 -1.3(3)
C17 N5 C4 C9 177.1(2)
C6 N7 C10 C11 87.7(2)
C8 N7 C10 C11 -92.3(2)
C4 N5 C6 O18 179.4(2)
C17 N5 C6 O18 1.0(3)
C4 N5 C6 N7 0.2(3)
C17 N5 C6 N7 -178.2(2)
C8 N7 C6 O18 -177.9(2)
C10 N7 C6 O18 2.0(3)
C8 N7 C6 N5 1.3(3)
C10 N7 C6 N5 -178.80(19)
C12 C13 C14 O20 8.2(3)
C12 C13 C14 C15 -171.5(2)
C14 C13 C12 C11 178.31(19)
C6 N7 C8 O19 179.1(2)
C10 N7 C8 O19 -0.8(3)
C6 N7 C8 C9 -1.5(3)
C10 N7 C8 C9 178.54(19)
C4 C9 C8 O19 179.7(2)
N1 C9 C8 O19 1.8(4)
C4 C9 C8 N7 0.4(3)
N1 C9 C8 N7 -177.5(2)
N7 C10 C11 C12 -175.8(2)
C13 C12 C11 C10 71.4(3)
C4 N3 C2 N1 -0.3(3)
C9 N1 C2 N3 0.3(3)
C16 N1 C2 N3 -179.8(2)

loop_
_cod_related_entry_id
_cod_related_entry_database
_cod_related_entry_code
1 ChemSpider 4578
